data_7103981
loop_
_publ_author_name
'Jouaiti, Abdelaziz'
'Hosseini, Mir Wais'
'Kyritsakas, Nathalie'

_publ_section_title
;
 Molecular tectonics: infinite cationic double stranded helical
 coordination networks
;
_journal_coden_ASTM CHCOFS
_journal_issue 4
_journal_name_full
;
 Chemical Communications (Cambridge, United Kingdom)
;
_journal_page_first 472
_journal_page_last 473
_journal_paper_doi 10.1039/b211226b
_journal_year 2003
_chemical_formula_moiety 'C54 H69 Ag2 Cl F12 N4 O18 P2'
_chemical_formula_sum 'C54 H69 Ag2 Cl F12 N4 O18 P2'
_chemical_formula_weight 1603.29
_space_group_IT_number 2
_symmetry_cell_setting triclinic
_symmetry_space_group_name_Hall '-P 1'
_symmetry_space_group_name_H-M 'P -1'
_audit_creation_date 12-12-02
_cell_angle_alpha 93.081(5)
_cell_angle_beta 95.122(5)
_cell_angle_gamma 91.961(5)
_cell_formula_units_Z 2
_cell_length_a 9.7761(2)
_cell_length_b 16.3455(3)
_cell_length_c 21.3158(4)
_cell_measurement_reflns_used 20445
_cell_measurement_temperature 173
_cell_measurement_theta_max 27.4
_cell_measurement_theta_min 1.4
_cell_volume 3385.0(1)
_computing_publication_material CIFGEN_IN_OpenMoleN_(_1997)
_computing_structure_refinement LSFM_OpenMoleN_(_1997)
_computing_structure_solution Direct_methods_(SIR,_Burla_et_al.,_1989)
_diffrn_ambient_temperature 173
_diffrn_measurement_details
;
20445 reflections were collected using program Collect
("Collect" Data collection software, Nonius B.V., 1998)
The conditions were as follow : crystal to detector distance =  36. mm.
Scan angle =  1.8 deg 1 scans of   60 sec per frame.
Data collection was divided into  1 set(s)
with the following starting angles and number of frames :

Set 1 Theta =    6.30 Omega =    0.00 Kappa =    0.00  107 frames
Friedel pairs were averaged. Internal R = 0.05
;
_diffrn_measurement_device_type KappaCCD
_diffrn_measurement_method '\p scans'
_diffrn_radiation_monochromator graphite
_diffrn_radiation_type Mo-K\a
_diffrn_radiation_wavelength 0.71073
_diffrn_reflns_av_R_equivalents 0.050
_diffrn_reflns_av_sigmaI/netI 0.333
_diffrn_reflns_limit_h_max 11
_diffrn_reflns_limit_h_min -12
_diffrn_reflns_limit_k_max 17
_diffrn_reflns_limit_k_min -21
_diffrn_reflns_limit_l_max 26
_diffrn_reflns_limit_l_min -27
_diffrn_reflns_number 20445
_diffrn_reflns_theta_max 27.42
_diffrn_reflns_theta_min 2.5
_diffrn_source xray_tube
_diffrn_standards_decay_% 0
_exptl_absorpt_coefficient_mu 0.766
_exptl_absorpt_correction_type none
_exptl_crystal_colour colorless
_exptl_crystal_density_diffrn 1.57
_exptl_crystal_density_method none
_exptl_crystal_description prism
_exptl_crystal_F_000 1628
_exptl_crystal_size_max 0.16
_exptl_crystal_size_mid 0.10
_exptl_crystal_size_min 0.06
_refine_diff_density_max 1.452
_refine_diff_density_min -0.337
_refine_ls_extinction_method none
_refine_ls_goodness_of_fit_all 4.571
_refine_ls_goodness_of_fit_ref 1.084
_refine_ls_hydrogen_treatment noref
_refine_ls_matrix_type full
_refine_ls_number_constraints 36
_refine_ls_number_parameters 794
_refine_ls_number_reflns 9409
_refine_ls_number_restraints 0
_refine_ls_R_factor_all 0.136
_refine_ls_R_factor_gt 0.085
_refine_ls_shift/esd_mean 0.010
_refine_ls_shift/su_max 0.000
_refine_ls_structure_factor_coef F
_refine_ls_weighting_scheme sigma
_refine_ls_wR_factor_all 0.379
_refine_ls_wR_factor_ref 0.111
_reflns_number_gt 9409
_reflns_number_total 15220
_reflns_threshold_expression >3.0\s(I)
_cod_data_source_file b211226b.txt
_cod_data_source_block st999
_cod_original_sg_symbol_H-M P-1
_cod_database_code 7103981

loop_
_symmetry_equiv_pos_as_xyz
x,y,z
-x,-y,-z

loop_
_atom_site_aniso_label
_atom_site_aniso_U_11
_atom_site_aniso_U_22
_atom_site_aniso_U_33
_atom_site_aniso_U_12
_atom_site_aniso_U_13
_atom_site_aniso_U_23
_atom_site_aniso_type_symbol
AG1 0.0425(4) 0.0229(3) 0.0453(4) -0.0032(3) 0.0059(3) -0.0006(3) Ag
AG2 0.0447(4) 0.0257(3) 0.0417(4) 0.0067(3) 0.0019(3) 0.0067(3) Ag
N1 0.038(4) 0.022(4) 0.047(5) -0.002(3) 0.006(4) -0.001(3) N
C1 0.043(6) 0.035(5) 0.056(6) -0.004(5) -0.008(5) 0.015(5) C
C2 0.043(6) 0.036(5) 0.088(9) -0.008(5) -0.012(6) 0.011(6) C
C3 0.037(5) 0.030(5) 0.076(8) -0.007(4) -0.012(6) 0.009(5) C
C4 0.040(5) 0.024(4) 0.042(5) -0.002(4) 0.011(4) 0.004(4) C
C5 0.029(4) 0.028(4) 0.036(5) 0.002(4) 0.001(4) 0.003(4) C
C6 0.045(5) 0.030(5) 0.032(5) -0.005(4) 0.009(4) 0.001(4) C
O1 0.066(5) 0.018(3) 0.063(5) -0.007(3) -0.002(4) 0.004(3) O
O2 0.041(4) 0.027(3) 0.041(3) -0.000(3) 0.006(3) 0.008(3) O
C7 0.050(6) 0.022(4) 0.054(6) 0.006(4) 0.016(5) 0.007(4) C
C8 0.039(5) 0.043(5) 0.045(5) 0.016(4) 0.011(5) 0.017(4) C
O3 0.032(3) 0.062(4) 0.038(4) 0.003(3) 0.001(3) 0.014(3) O
C9 0.035(5) 0.060(6) 0.055(6) -0.018(5) -0.006(5) 0.019(5) C
C10 0.053(6) 0.044(6) 0.046(6) -0.016(5) -0.008(5) 0.000(5) C
O4 0.037(3) 0.056(4) 0.028(3) -0.006(3) 0.004(3) -0.006(3) O
C11 0.045(6) 0.096(9) 0.037(6) -0.014(7) 0.007(5) -0.019(6) C
C12 0.10(1) 0.35(3) 0.041(7) -0.11(1) 0.027(7) -0.06(1) C
O5 0.047(4) 0.152(9) 0.066(5) -0.031(5) 0.026(4) -0.046(6) O
C13 0.065(8) 0.25(2) 0.074(9) -0.07(1) 0.037(7) -0.05(1) C
C14 0.14(1) 0.21(2) 0.086(9) -0.12(1) 0.067(8) -0.07(1) C
O6 0.076(5) 0.090(6) 0.055(5) -0.047(4) 0.017(4) -0.017(5) O
C15 0.053(7) 0.056(7) 0.076(8) -0.022(6) 0.005(6) 0.007(6) C
C16 0.040(6) 0.051(6) 0.070(8) -0.014(5) -0.003(6) -0.009(6) C
O7 0.044(4) 0.054(4) 0.047(4) -0.002(4) -0.002(4) 0.007(4) O
C17 0.042(6) 0.052(6) 0.057(7) 0.014(5) -0.010(6) -0.006(6) C
C18 0.062(7) 0.047(6) 0.057(7) 0.027(5) 0.006(6) 0.013(5) C
O8 0.045(4) 0.025(3) 0.066(5) 0.012(3) -0.003(4) 0.006(3) O
C19 0.050(6) 0.039(5) 0.049(6) -0.003(5) 0.000(5) 0.004(5) C
O9 0.109(7) 0.022(4) 0.16(1) 0.000(5) -0.056(7) -0.004(5) O
C20 0.032(5) 0.023(4) 0.059(6) -0.004(4) 0.006(5) 0.002(4) C
C21 0.029(4) 0.038(5) 0.026(4) 0.001(4) 0.001(4) -0.005(4) C
N2 0.030(4) 0.027(4) 0.048(5) 0.002(3) 0.000(4) -0.001(4) N
C22 0.024(5) 0.034(5) 0.077(7) 0.004(4) -0.004(5) 0.012(5) C
C23 0.039(6) 0.050(7) 0.084(9) -0.003(5) -0.017(6) -0.006(7) C
C24 0.044(6) 0.039(6) 0.077(8) -0.003(5) -0.009(6) -0.006(6) C
N3 0.049(5) 0.023(4) 0.052(5) 0.003(4) -0.001(4) 0.004(4) N
C25 0.063(7) 0.030(5) 0.083(8) 0.004(5) -0.036(6) -0.006(6) C
C26 0.081(9) 0.042(6) 0.11(1) 0.014(6) -0.043(8) 0.003(7) C
C27 0.068(8) 0.037(6) 0.11(1) 0.003(6) -0.041(7) 0.015(7) C
C28 0.050(6) 0.031(5) 0.054(6) 0.006(5) -0.003(5) -0.001(5) C
C29 0.035(5) 0.034(5) 0.039(5) -0.001(4) -0.001(4) 0.004(4) C
C30 0.065(7) 0.020(4) 0.049(6) 0.000(5) 0.012(5) 0.003(4) C
O10 0.070(5) 0.030(4) 0.075(5) 0.013(4) -0.013(5) 0.003(4) O
O11 0.041(4) 0.027(3) 0.042(4) 0.001(3) 0.004(3) -0.002(3) O
C31 0.058(6) 0.028(5) 0.036(5) -0.005(5) 0.014(5) -0.006(4) C
C32 0.037(5) 0.037(5) 0.065(7) -0.006(5) 0.012(5) -0.012(5) C
O12 0.030(3) 0.054(4) 0.044(4) -0.013(3) 0.007(3) 0.001(3) O
C33 0.029(5) 0.050(6) 0.042(5) 0.005(4) -0.001(4) -0.009(5) C
C34 0.035(5) 0.049(6) 0.046(6) 0.003(5) -0.004(5) 0.005(5) C
O13 0.042(4) 0.048(4) 0.033(3) 0.010(3) 0.006(3) 0.007(3) O
C35 0.044(6) 0.089(9) 0.037(5) 0.009(6) 0.008(5) 0.017(6) C
C36 0.11(1) 0.30(2) 0.034(7) 0.12(1) 0.023(7) 0.04(1) C
O14 0.031(4) 0.128(8) 0.053(5) 0.011(5) 0.011(4) 0.016(5) O
C38 0.076(7) 0.17(1) 0.089(8) 0.071(8) 0.056(6) 0.060(9) C
O15 0.044(4) 0.069(5) 0.079(5) 0.023(4) 0.012(4) 0.030(4) O
C39 0.054(7) 0.051(6) 0.12(1) 0.027(5) 0.026(7) 0.027(7) C
C40 0.054(7) 0.054(6) 0.075(8) 0.014(5) -0.010(6) 0.027(6) C
O16 0.061(5) 0.049(4) 0.038(4) 0.005(4) -0.009(4) 0.006(3) O
C41 0.11(1) 0.032(5) 0.042(6) -0.020(6) -0.004(7) 0.002(5) C
C42 0.12(1) 0.029(5) 0.059(7) -0.008(7) 0.029(7) -0.008(5) C
O17 0.077(5) 0.023(3) 0.054(4) 0.004(4) 0.012(4) 0.003(3) O
C43 0.074(7) 0.039(5) 0.055(6) 0.018(5) 0.030(5) 0.001(5) C
O18 0.091(6) 0.042(4) 0.118(8) 0.036(4) 0.016(6) 0.025(5) O
C44 0.047(6) 0.045(5) 0.042(5) 0.014(5) 0.010(5) 0.011(5) C
C45 0.036(5) 0.031(4) 0.026(4) 0.007(4) 0.007(4) 0.003(4) C
N4 0.034(4) 0.040(4) 0.038(4) 0.002(4) 0.001(4) 0.003(4) N
C46 0.040(6) 0.049(6) 0.058(6) 0.008(5) 0.006(5) 0.017(5) C
C47 0.030(5) 0.060(6) 0.065(7) 0.009(5) -0.005(5) 0.022(6) C
C48 0.041(5) 0.067(7) 0.064(7) 0.027(5) 0.016(5) 0.024(6) C
P1 0.040(1) 0.074(2) 0.037(1) 0.008(1) 0.006(1) 0.015(1) P
F1 0.059(4) 0.133(7) 0.045(4) 0.008(5) 0.013(3) 0.019(4) F
F2 0.081(4) 0.187(7) 0.041(3) 0.074(4) 0.022(3) 0.048(4) F
F3 0.053(4) 0.155(9) 0.079(5) -0.022(5) 0.006(4) -0.021(6) F
F4 0.049(4) 0.116(7) 0.091(5) -0.007(4) 0.016(4) 0.021(5) F
F5 0.085(5) 0.084(5) 0.080(5) 0.033(4) 0.007(4) 0.013(4) F
F6 0.079(5) 0.092(6) 0.098(6) 0.037(4) 0.021(5) 0.010(5) F
P2 0.041(1) 0.076(2) 0.031(1) -0.015(1) 0.004(1) -0.002(1) P
F7 0.060(4) 0.086(5) 0.030(3) 0.006(4) -0.005(3) -0.004(3) F
F8 0.068(4) 0.129(7) 0.035(3) -0.021(5) 0.003(3) -0.014(4) F
F9 0.055(4) 0.19(1) 0.061(5) 0.028(6) -0.014(4) -0.003(6) F
F10 0.058(4) 0.157(8) 0.066(5) 0.020(5) -0.000(4) -0.021(5) F
F11 0.140(7) 0.092(6) 0.066(5) -0.047(5) 0.036(5) -0.009(4) F
F12 0.141(7) 0.118(7) 0.072(5) -0.067(5) 0.018(5) 0.007(5) F

loop_
_atom_site_label
_atom_site_fract_x
_atom_site_fract_y
_atom_site_fract_z
_atom_site_U_iso_or_equiv
_atom_site_occupancy
_atom_site_thermal_displace_type
_atom_site_calc_flag
_atom_site_calc_attached_atom
_atom_site_type_symbol
AG1 -0.08868(8) 0.80377(4) 0.33284(4) 0.0353(4) 1.000 Uani ? ? Ag
AG2 0.04494(8) 0.30704(4) 0.15984(4) 0.0363(4) 1.000 Uani ? ? Ag
N1 0.0274(8) 0.9159(5) 0.3635(4) 0.034(4) 1.000 Uani ? ? N
C1 0.144(1) 0.9156(6) 0.4003(5) 0.044(6) 1.000 Uani ? ? C
C2 0.224(1) 0.9843(7) 0.4184(7) 0.051(7) 1.000 Uani ? ? C
C3 0.180(1) 1.0595(6) 0.3987(6) 0.044(6) 1.000 Uani ? ? C
C4 0.056(1) 1.0625(6) 0.3612(5) 0.034(5) 1.000 Uani ? ? C
C5 -0.0144(9) 0.9891(6) 0.3424(4) 0.031(4) 1.000 Uani ? ? C
C6 0.010(1) 1.1424(6) 0.3410(4) 0.035(5) 1.000 Uani ? ? C
O1 0.0648(8) 1.2077(4) 0.3595(4) 0.042(4) 1.000 Uani ? ? O
O2 -0.1013(7) 1.1346(4) 0.2995(3) 0.036(3) 1.000 Uani ? ? O
C7 -0.160(1) 1.2106(6) 0.2815(5) 0.039(5) 1.000 Uani ? ? C
C8 -0.264(1) 1.1946(6) 0.2277(5) 0.042(5) 1.000 Uani ? ? C
O3 -0.1965(7) 1.1759(5) 0.1724(3) 0.042(4) 1.000 Uani ? ? O
C9 -0.282(1) 1.1729(7) 0.1159(6) 0.049(6) 1.000 Uani ? ? C
C10 -0.202(1) 1.1526(7) 0.0625(5) 0.047(6) 1.000 Uani ? ? C
O4 -0.0960(7) 1.2117(5) 0.0603(3) 0.038(4) 1.000 Uani ? ? O
C11 -0.023(1) 1.2035(9) 0.0071(5) 0.054(7) 1.000 Uani ? ? C
C12 0.099(2) 1.247(2) 0.0110(7) 0.11(1) 1.000 Uani ? ? C
O5 0.1735(9) 1.2779(8) 0.0541(4) 0.078(6) 1.000 Uani ? ? O
C13 0.303(2) 1.310(2) 0.0564(8) 0.11(1) 1.000 Uani ? ? C
C14 0.352(2) 1.371(1) 0.0879(8) 0.14(1) 1.000 Uani ? ? C
O6 0.3316(9) 1.3790(6) 0.1538(4) 0.072(5) 1.000 Uani ? ? O
C15 0.361(1) 1.4588(8) 0.1792(7) 0.061(7) 1.000 Uani ? ? C
C16 0.368(1) 1.4588(8) 0.2493(6) 0.052(7) 1.000 Uani ? ? C
O7 0.2398(8) 1.4331(5) 0.2699(4) 0.048(4) 1.000 Uani ? ? O
C17 0.245(1) 1.4317(7) 0.3355(6) 0.050(6) 1.000 Uani ? ? C
C18 0.107(1) 1.4110(7) 0.3552(6) 0.055(6) 1.000 Uani ? ? C
O8 0.0155(7) 1.4779(4) 0.3403(4) 0.042(4) 1.000 Uani ? ? O
C19 -0.098(1) 1.4635(7) 0.3044(5) 0.046(6) 1.000 Uani ? ? C
O9 -0.144(1) 1.3972(5) 0.2838(6) 0.073(7) 1.000 Uani ? ? O
C20 -0.168(1) 1.5400(6) 0.2882(5) 0.035(5) 1.000 Uani ? ? C
C21 -0.1141(9) 1.6167(6) 0.3107(4) 0.031(5) 1.000 Uani ? ? C
N2 -0.1721(8) 1.6863(5) 0.2917(4) 0.034(4) 1.000 Uani ? ? N
C22 -0.287(1) 1.6799(6) 0.2520(6) 0.040(5) 1.000 Uani ? ? C
C23 -0.343(1) 1.6045(8) 0.2285(7) 0.055(7) 1.000 Uani ? ? C
C24 -0.285(1) 1.5339(7) 0.2452(6) 0.051(7) 1.000 Uani ? ? C
N3 -0.0557(9) 0.4165(5) 0.1304(4) 0.039(4) 1.000 Uani ? ? N
C25 -0.163(1) 0.4118(7) 0.0868(7) 0.054(7) 1.000 Uani ? ? C
C26 -0.225(2) 0.4815(8) 0.0654(8) 0.072(8) 1.000 Uani ? ? C
C27 -0.176(1) 0.5564(8) 0.0880(8) 0.065(8) 1.000 Uani ? ? C
C28 -0.062(1) 0.5619(6) 0.1320(6) 0.044(6) 1.000 Uani ? ? C
C29 -0.009(1) 0.4907(6) 0.1528(5) 0.036(5) 1.000 Uani ? ? C
C30 -0.003(1) 0.6452(6) 0.1562(5) 0.040(5) 1.000 Uani ? ? C
O10 -0.0503(9) 0.7078(5) 0.1402(4) 0.054(5) 1.000 Uani ? ? O
O11 0.1024(7) 0.6412(4) 0.2000(3) 0.036(3) 1.000 Uani ? ? O
C31 0.165(1) 0.7195(6) 0.2250(5) 0.039(5) 1.000 Uani ? ? C
C32 0.265(1) 0.7062(7) 0.2783(6) 0.044(6) 1.000 Uani ? ? C
O12 0.1948(7) 0.6770(5) 0.3285(3) 0.042(4) 1.000 Uani ? ? O
C33 0.271(1) 0.6845(7) 0.3875(5) 0.039(5) 1.000 Uani ? ? C
C34 0.178(1) 0.6662(7) 0.4379(5) 0.043(6) 1.000 Uani ? ? C
O13 0.0713(7) 0.7215(4) 0.4367(3) 0.040(4) 1.000 Uani ? ? O
C35 -0.008(1) 0.7157(9) 0.4878(5) 0.052(7) 1.000 Uani ? ? C
C36 -0.117(2) 0.774(2) 0.4869(7) 0.10(1) 1.000 Uani ? ? C
O14 -0.2010(8) 0.7798(7) 0.4373(4) 0.059(5) 1.000 Uani ? ? O
C37 -0.299(1) 0.8501(7) 0.4395(5) 0.043(3) 0.500 Uiso ? ? C
C38 -0.400(1) 0.845(1) 0.3951(7) 0.106(9) 1.000 Uani ? ? C
O15 -0.3652(8) 0.8467(5) 0.3326(4) 0.062(5) 1.000 Uani ? ? O
C39 -0.405(1) 0.9191(8) 0.3040(8) 0.069(8) 1.000 Uani ? ? C
C40 -0.381(1) 0.9130(8) 0.2366(6) 0.060(7) 1.000 Uani ? ? C
O16 -0.2375(8) 0.9069(5) 0.2294(3) 0.049(4) 1.000 Uani ? ? O
C41 -0.203(2) 0.8999(7) 0.1667(6) 0.053(7) 1.000 Uani ? ? C
C42 -0.050(2) 0.8948(7) 0.1680(6) 0.059(7) 1.000 Uani ? ? C
O17 0.0105(9) 0.9761(4) 0.1805(4) 0.046(4) 1.000 Uani ? ? O
C43 0.141(1) 0.9813(7) 0.2075(6) 0.054(6) 1.000 Uani ? ? C
O18 0.203(1) 0.9235(5) 0.2225(5) 0.077(6) 1.000 Uani ? ? O
C44 0.190(1) 1.0677(7) 0.2182(5) 0.045(5) 1.000 Uani ? ? C
C45 0.115(1) 1.1324(6) 0.1942(4) 0.031(4) 1.000 Uani ? ? C
N4 0.1598(8) 1.2103(5) 0.2042(4) 0.037(4) 1.000 Uani ? ? N
C46 0.276(1) 1.2283(7) 0.2387(6) 0.049(6) 1.000 Uani ? ? C
C47 0.360(1) 1.1693(8) 0.2656(6) 0.049(6) 1.000 Uani ? ? C
C48 0.317(1) 1.0883(8) 0.2547(6) 0.056(6) 1.000 Uani ? ? C
C49 0.481(1) 0.0599(6) -0.0271(5) 0.11(1) 0.500 Uiso ? ? C
C50 0.3875(1) 0.0952(6) 0.0101(5) 0.09(1) 0.500 Uiso ? ? C
C51 0.3226(1) 0.0485(6) 0.0519(5) 0.071(8) 0.500 Uiso ? ? C
C52 0.3515(1) -0.0334(6) 0.0565(5) 0.09(1) 0.500 Uiso ? ? C
C53 0.4454(1) -0.0682(6) 0.0192(5) 0.084(9) 0.500 Uiso ? ? C
C54 0.5101(1) -0.0221(6) -0.0225(5) 0.051(6) 0.500 Uiso ? ? C
CL1 0.6435(1) -0.0367(6) -0.0676(5) 0.124(4) 0.500 Uiso ? ? Cl
C55 0.474(1) 0.5270(7) 0.5272(5) 0.10(1) 0.500 Uiso ? ? C
C56 0.5083(1) 0.6100(7) 0.5289(5) 0.12(1) 0.500 Uiso ? ? C
C57 0.6000(1) 0.6392(7) 0.4887(5) 0.16(2) 0.500 Uiso ? ? C
C58 0.6570(1) 0.5855(7) 0.4468(5) 0.11(1) 0.500 Uiso ? ? C
C59 0.6218(1) 0.5025(7) 0.4454(5) 0.10(1) 0.500 Uiso ? ? C
C60 0.5307(1) 0.4732(7) 0.4853(5) 0.16(2) 0.500 Uiso ? ? C
CL2 0.3800(1) 0.4751(7) 0.5861(5) 0.133(4) 0.500 Uiso ? ? Cl
P1 0.4069(3) 0.6901(2) 0.0771(1) 0.048(2) 1.000 Uani ? ? P
F1 0.4017(8) 0.7029(6) 0.0035(3) 0.071(5) 1.000 Uani ? ? F
F2 0.4085(8) 0.6730(6) 0.1497(3) 0.085(5) 1.000 Uani ? ? F
F3 0.5563(8) 0.7325(7) 0.0880(4) 0.086(6) 1.000 Uani ? ? F
F4 0.2567(8) 0.6469(6) 0.0665(4) 0.080(5) 1.000 Uani ? ? F
F5 0.3378(9) 0.7749(5) 0.0903(4) 0.083(5) 1.000 Uani ? ? F
F6 0.4752(9) 0.6041(6) 0.0649(4) 0.089(5) 1.000 Uani ? ? F
P2 -0.3808(3) 0.1468(2) 0.4300(1) 0.046(2) 1.000 Uani ? ? P
F7 -0.3898(7) 0.1214(5) 0.3563(3) 0.053(4) 1.000 Uani ? ? F
F8 -0.3711(8) 0.1737(6) 0.5039(3) 0.067(5) 1.000 Uani ? ? F
F9 -0.2337(8) 0.1139(7) 0.4387(4) 0.086(6) 1.000 Uani ? ? F
F10 -0.5295(8) 0.1850(7) 0.4209(4) 0.084(6) 1.000 Uani ? ? F
F11 -0.317(1) 0.2338(6) 0.4160(4) 0.095(6) 1.000 Uani ? ? F
F12 -0.448(1) 0.0628(6) 0.4439(4) 0.106(6) 1.000 Uani ? ? F
C37A -0.343(2) 0.781(2) 0.435(1) 0.058(6) 0.500 Uiso ? ? C
H1 0.1742 0.8647 0.4149 0.0586 1.000 Uiso calc C1 H
H2 0.3077 0.9808 0.4441 0.0737 1.000 Uiso calc C2 H
H3 0.2341 1.1082 0.4107 0.0634 1.000 Uiso calc C3 H
H4 -0.0947 0.9898 0.3139 0.0401 1.000 Uiso calc C5 H
H5 -0.0894 1.2467 0.2699 0.0531 1.000 Uiso calc C7 H
H6 -0.2015 1.2351 0.3161 0.0531 1.000 Uiso calc C7 H
H7 -0.3170 1.2418 0.2219 0.0534 1.000 Uiso calc C8 H
H8 -0.3229 1.1495 0.2356 0.0534 1.000 Uiso calc C8 H
H9 -0.3215 1.2248 0.1107 0.0654 1.000 Uiso calc C9 H
H10 -0.3536 1.1322 0.1175 0.0654 1.000 Uiso calc C9 H
H11 -0.2608 1.1513 0.0244 0.0633 1.000 Uiso calc C10 H
H12 -0.1643 1.1003 0.0674 0.0633 1.000 Uiso calc C10 H
H13 -0.0792 1.2212 -0.0279 0.0785 1.000 Uiso calc C11 H
H14 -0.0051 1.1471 0.0001 0.0785 1.000 Uiso calc C11 H
H15 0.0792 1.2915 -0.0147 0.2183 1.000 Uiso calc C12 H
H16 0.1571 1.2107 -0.0094 0.2183 1.000 Uiso calc C12 H
H17 0.3153 1.3213 0.0140 0.1735 1.000 Uiso calc C13 H
H18 0.3594 1.2666 0.0690 0.1735 1.000 Uiso calc C13 H
H19 0.3142 1.4171 0.0690 0.1919 1.000 Uiso calc C14 H
H20 0.4482 1.3714 0.0849 0.1919 1.000 Uiso calc C14 H
H21 0.2902 1.4934 0.1644 0.0810 1.000 Uiso calc C15 H
H22 0.4463 1.4782 0.1667 0.0810 1.000 Uiso calc C15 H
H23 0.3919 1.5127 0.2666 0.0717 1.000 Uiso calc C16 H
H24 0.4363 1.4225 0.2636 0.0717 1.000 Uiso calc C16 H
H25 0.2754 1.4841 0.3538 0.0666 1.000 Uiso calc C17 H
H26 0.3069 1.3917 0.3496 0.0666 1.000 Uiso calc C17 H
H27 0.1132 1.4040 0.3993 0.0709 1.000 Uiso calc C18 H
H28 0.0709 1.3617 0.3332 0.0709 1.000 Uiso calc C18 H
H29 -0.0348 1.6205 0.3401 0.0409 1.000 Uiso calc C21 H
H30 -0.3311 1.7283 0.2398 0.0586 1.000 Uiso calc C22 H
H31 -0.4234 1.6021 0.2000 0.0771 1.000 Uiso calc C23 H
H32 -0.3218 1.4821 0.2282 0.0711 1.000 Uiso calc C24 H
H33 -0.1981 0.3594 0.0700 0.0799 1.000 Uiso calc C25 H
H34 -0.3021 0.4764 0.0348 0.1057 1.000 Uiso calc C26 H
H35 -0.2187 0.6044 0.0741 0.0971 1.000 Uiso calc C27 H
H36 0.0658 0.4945 0.1848 0.0470 1.000 Uiso calc C29 H
H37 0.0953 0.7537 0.2388 0.0526 1.000 Uiso calc C31 H
H38 0.2092 0.7450 0.1930 0.0526 1.000 Uiso calc C31 H
H39 0.3138 0.7563 0.2916 0.0602 1.000 Uiso calc C32 H
H40 0.3283 0.6668 0.2658 0.0602 1.000 Uiso calc C32 H
H41 0.3094 0.7387 0.3948 0.0527 1.000 Uiso calc C33 H
H42 0.3430 0.6468 0.3883 0.0527 1.000 Uiso calc C33 H
H43 0.2292 0.6713 0.4780 0.0569 1.000 Uiso calc C34 H
H44 0.1400 0.6118 0.4306 0.0569 1.000 Uiso calc C34 H
H45 0.0504 0.7257 0.5257 0.0723 1.000 Uiso calc C35 H
H46 -0.0481 0.6618 0.4866 0.0723 1.000 Uiso calc C35 H
H47 -0.0735 0.8268 0.4960 0.1840 1.000 Uiso calc C36 H
H48 -0.1715 0.7612 0.5200 0.1840 1.000 Uiso calc C36 H
H49 -0.3525 0.9646 0.3243 0.0931 1.000 Uiso calc C39 H
H50 -0.4999 0.9266 0.3080 0.0931 1.000 Uiso calc C39 H
H51 -0.4141 0.9604 0.2172 0.0791 1.000 Uiso calc C40 H
H52 -0.4297 0.8656 0.2169 0.0791 1.000 Uiso calc C40 H
H53 -0.2323 0.9465 0.1451 0.0826 1.000 Uiso calc C41 H
H54 -0.2465 0.8517 0.1458 0.0826 1.000 Uiso calc C41 H
H55 -0.0260 0.8729 0.1284 0.0904 1.000 Uiso calc C42 H
H56 -0.0174 0.8605 0.2003 0.0904 1.000 Uiso calc C42 H
H57 0.0292 1.1204 0.1700 0.0401 1.000 Uiso calc C45 H
H58 0.3050 1.2843 0.2457 0.0629 1.000 Uiso calc C46 H
H59 0.4426 1.1847 0.2906 0.0672 1.000 Uiso calc C47 H
H60 0.3727 1.0464 0.2713 0.0716 1.000 Uiso calc C48 H
H61 0.5257 0.0919 -0.0557 0.1399 0.500 Uiso calc C49 H
H62 0.3676 0.1514 0.0070 0.1172 0.500 Uiso calc C50 H
H63 0.2583 0.0727 0.0774 0.0926 0.500 Uiso calc C51 H
H64 0.3072 -0.0655 0.0852 0.1123 0.500 Uiso calc C52 H
H65 0.4653 -0.1244 0.0223 0.1089 0.500 Uiso calc C53 H
H66 0.4692 0.6468 0.5576 0.1501 0.500 Uiso calc C56 H
H67 0.6238 0.6962 0.4898 0.2052 0.500 Uiso calc C57 H
H68 0.7199 0.6054 0.4191 0.1381 0.500 Uiso calc C58 H
H69 0.6609 0.4656 0.4167 0.1345 0.500 Uiso calc C59 H
H70 0.5070 0.4162 0.4841 0.2048 0.500 Uiso calc C60 H

loop_
_atom_type_symbol
_atom_type_description
_atom_type_scat_dispersion_real
_atom_type_scat_dispersion_imag
_atom_type_scat_source
C ? 0.002 0.002 International_Tables_Vol_IV_Table_2.3.1
H ? 0.000 0.000 International_Tables_Vol_IV_Table_2.3.1
Ag ? -1.085 1.101 International_Tables_Vol_IV_Table_2.3.1
Cl ? 0.132 0.159 International_Tables_Vol_IV_Table_2.3.1
F ? 0.014 0.010 International_Tables_Vol_IV_Table_2.3.1
N ? 0.004 0.003 International_Tables_Vol_IV_Table_2.3.1
O ? 0.008 0.006 International_Tables_Vol_IV_Table_2.3.1
P ? 0.090 0.095 International_Tables_Vol_IV_Table_2.3.1

loop_
_geom_angle_atom_site_label_1
_geom_angle_atom_site_label_2
_geom_angle_atom_site_label_3
_geom_angle
_geom_angle_site_symmetry_1
_geom_angle_site_symmetry_2
_geom_angle_site_symmetry_3
_geom_angle_publ_flag
N1 AG1 N2 169.0(3) . . ._545 ?
N3 AG2 N4 169.9(3) . . ._545 ?
AG1 N1 C1 121.6(7) . . . ?
AG1 N1 C5 120.3(7) . . . ?
C1 N1 C5 117.9(8) . . . ?
N1 C1 C2 123(1) . . . ?
C1 C2 C3 118(1) . . . ?
C2 C3 C4 119(1) . . . ?
C3 C4 C5 118.0(9) . . . ?
C3 C4 C6 119.0(9) . . . ?
C5 C4 C6 123.0(9) . . . ?
N1 C5 C4 122.2(9) . . . ?
C4 C6 O1 124(1) . . . ?
C4 C6 O2 112.1(8) . . . ?
O1 C6 O2 123(1) . . . ?
C6 O2 C7 115.2(8) . . . ?
O2 C7 C8 109.6(8) . . . ?
C7 C8 O3 108.8(8) . . . ?
C8 O3 C9 114.5(8) . . . ?
O3 C9 C10 109.8(9) . . . ?
C9 C10 O4 109.8(9) . . . ?
C10 O4 C11 114.6(9) . . . ?
O4 C11 C12 115(1) . . . ?
C11 C12 O5 133(1) . . . ?
C12 O5 C13 131(1) . . . ?
O5 C13 C14 127(2) . . . ?
C13 C14 O6 119(1) . . . ?
C14 O6 C15 112(1) . . . ?
O6 C15 C16 109(1) . . . ?
C15 C16 O7 111(1) . . . ?
C16 O7 C17 112.2(9) . . . ?
O7 C17 C18 110(1) . . . ?
C17 C18 O8 108(1) . . . ?
C18 O8 C19 120.3(9) . . . ?
O8 C19 O9 126(1) . . . ?
O8 C19 C20 112.4(9) . . . ?
O9 C19 C20 121(1) . . . ?
C19 C20 C21 121.9(9) . . . ?
C19 C20 C24 118(1) . . . ?
C21 C20 C24 119(1) . . . ?
C20 C21 N2 121.4(9) . . . ?
AG1 N2 C21 119.2(6) ._565 . . ?
AG1 N2 C22 121.9(7) ._565 . . ?
C21 N2 C22 118.6(8) . . . ?
N2 C22 C23 121(1) . . . ?
C22 C23 C24 121(1) . . . ?
C20 C24 C23 117(1) . . . ?
AG2 N3 C25 120.9(7) . . . ?
AG2 N3 C29 121.2(7) . . . ?
C25 N3 C29 117.9(9) . . . ?
N3 C25 C26 121(1) . . . ?
C25 C26 C27 120(1) . . . ?
C26 C27 C28 118(1) . . . ?
C27 C28 C29 118(1) . . . ?
C27 C28 C30 119(1) . . . ?
C29 C28 C30 122(1) . . . ?
N3 C29 C28 123(1) . . . ?
C28 C30 O10 123(1) . . . ?
C28 C30 O11 112.7(9) . . . ?
O10 C30 O11 123(1) . . . ?
C30 O11 C31 115.5(8) . . . ?
O11 C31 C32 109.4(9) . . . ?
C31 C32 O12 108.8(9) . . . ?
C32 O12 C33 114.4(8) . . . ?
O12 C33 C34 109.1(8) . . . ?
C33 C34 O13 109.7(9) . . . ?
C34 O13 C35 112.8(9) . . . ?
O13 C35 C36 112(1) . . . ?
C35 C36 O14 121(1) . . . ?
C36 O14 C37 115(1) . . . ?
C36 O14 C37A 126(1) . . . ?
C37 O14 C37A 47(1) . . . ?
O14 C37 C38 114(1) . . . ?
O14 C37 C37A 60(1) . . . ?
C38 C37 C37A 72(1) . . . ?
C37 C38 O15 116(1) . . . ?
C37 C38 C37A 50(1) . . . ?
O15 C38 C37A 118(1) . . . ?
C38 O15 C39 112(1) . . . ?
O15 C39 C40 109(1) . . . ?
C39 C40 O16 110(1) . . . ?
C40 O16 C41 115(1) . . . ?
O16 C41 C42 108(1) . . . ?
C41 C42 O17 108(1) . . . ?
C42 O17 C43 116(1) . . . ?
O17 C43 O18 123(1) . . . ?
O17 C43 C44 110(1) . . . ?
O18 C43 C44 125(1) . . . ?
C43 C44 C45 122(1) . . . ?
C43 C44 C48 120(1) . . . ?
C45 C44 C48 117(1) . . . ?
C44 C45 N4 121(1) . . . ?
AG2 N4 C45 119.8(7) ._565 . . ?
AG2 N4 C46 120.1(7) ._565 . . ?
C45 N4 C46 120.0(9) . . . ?
N4 C46 C47 123(1) . . . ?
C46 C47 C48 117(1) . . . ?
C44 C48 C47 119(1) . . . ?
C50 C49 C52 160.1(7) . . 2_655 ?
C50 C49 C54 120.0(8) . . . ?
C50 C49 C54 74.7(6) . . 2_655 ?
C52 C49 C54 66.7(5) 2_655 . . ?
C52 C49 C54 99.1(6) 2_655 . 2_655 ?
C54 C49 C54 54.0(4) . . 2_655 ?
C49 C50 C51 120.0(4) . . . ?
C49 C50 C53 19.9(4) . . 2_655 ?
C49 C50 C54 48.8(4) . . 2_655 ?
C49 C50 CL1 110.6(4) . . 2_655 ?
C51 C50 C53 122.78 . . 2_655 ?
C51 C50 C54 76.63 . . 2_655 ?
C51 C50 CL1 16.52 . . 2_655 ?
C53 C50 C54 46.15 2_655 . 2_655 ?
C53 C50 CL1 108.97 2_655 . 2_655 ?
C54 C50 CL1 63.49 2_655 . 2_655 ?
C50 C51 C52 120.00 . . . ?
C50 C51 C54 56.95 . . 2_655 ?
C52 C51 C54 66.75 . . 2_655 ?
C49 C52 C51 113.3(3) 2_655 . . ?
C49 C52 C53 19.8(3) 2_655 . . ?
C49 C52 C54 44.1(3) 2_655 . 2_655 ?
C49 C52 CL1 106.6(3) 2_655 . 2_655 ?
C51 C52 C53 119.63 . . . ?
C51 C52 C54 69.16 . . 2_655 ?
C51 C52 CL1 20.25 . . 2_655 ?
C53 C52 C54 54.38 . . 2_655 ?
C53 C52 CL1 119.55 . . 2_655 ?
C54 C52 CL1 65.17 2_655 . 2_655 ?
C50 C53 C52 160.22 2_655 . . ?
C50 C53 C54 57.05 2_655 . . ?
C50 C53 C54 89.85 2_655 . 2_655 ?
C50 C53 CL1 138.17 2_655 . 2_655 ?
C52 C53 C54 120.55 . . . ?
C52 C53 C54 77.85 . . 2_655 ?
C52 C53 CL1 27.22 . . 2_655 ?
C54 C53 C54 48.71 . . 2_655 ?
C54 C53 CL1 95.19 . . 2_655 ?
C54 C53 CL1 50.63 2_655 . 2_655 ?
C49 C54 C49 126.0(4) . . 2_655 ?
C49 C54 C50 152.9(4) . . 2_655 ?
C49 C54 C51 113.3(5) . . 2_655 ?
C49 C54 C52 69.2(5) . . 2_655 ?
C49 C54 C53 119.8(5) . . . ?
C49 C54 C53 28.6(4) . . 2_655 ?
C49 C54 C54 57.2(5) . . 2_655 ?
C49 C54 CL1 104.7(5) . . . ?
C49 C54 C50 56.5(5) 2_655 . 2_655 ?
C49 C54 C51 99.1(5) 2_655 . 2_655 ?
C49 C54 C52 127.3(5) 2_655 . 2_655 ?
C49 C54 C53 31.7(5) 2_655 . . ?
C49 C54 C53 118.9(5) 2_655 . 2_655 ?
C49 C54 C54 68.8(5) 2_655 . 2_655 ?
C49 C54 CL1 113.9(5) 2_655 . . ?
C50 C54 C51 46.42 2_655 . 2_655 ?
C50 C54 C52 88.46 2_655 . 2_655 ?
C50 C54 C53 76.80 2_655 . . ?
C50 C54 C53 124.35 2_655 . 2_655 ?
C50 C54 C54 116.88 2_655 . 2_655 ?
C50 C54 CL1 59.23 2_655 . . ?
C51 C54 C52 44.10 2_655 . 2_655 ?
C51 C54 C53 123.22 2_655 . . ?
C51 C54 C53 89.61 2_655 . 2_655 ?
C51 C54 C54 128.25 2_655 . 2_655 ?
C51 C54 CL1 15.35 2_655 . . ?
C52 C54 C53 159.04 2_655 . . ?
C52 C54 C53 47.77 2_655 . 2_655 ?
C52 C54 C54 102.69 2_655 . 2_655 ?
C52 C54 CL1 37.99 2_655 . . ?
C53 C54 C53 131.29 . . 2_655 ?
C53 C54 C54 71.88 . . 2_655 ?
C53 C54 CL1 134.86 . . . ?
C53 C54 C54 59.41 2_655 . 2_655 ?
C53 C54 CL1 85.75 2_655 . . ?
C54 C54 CL1 135.61 2_655 . . ?
C50 CL1 C52 117.39 2_655 . 2_655 ?
C50 CL1 C53 90.94 2_655 . 2_655 ?
C50 CL1 C54 57.29 2_655 . . ?
C52 CL1 C53 33.23 2_655 . 2_655 ?
C52 CL1 C54 76.84 2_655 . . ?
C53 CL1 C54 43.61 2_655 . . ?
C55 C55 C56 116(1) 2_666 . . ?
C55 C55 C59 117(1) 2_666 . 2_666 ?
C55 C55 C60 8.0(4) 2_666 . . ?
C55 C55 CL2 117(1) 2_666 . . ?
C56 C55 C59 123(1) . . 2_666 ?
C56 C55 C60 120.0(9) . . . ?
C56 C55 CL2 125.6(8) . . . ?
C59 C55 C60 115.4(9) 2_666 . . ?
C59 C55 CL2 18.9(2) 2_666 . . ?
C60 C55 CL2 113.4(8) . . . ?
C55 C56 C57 120.0(5) . . . ?
C55 C56 C60 10.9(5) . . 2_666 ?
C57 C56 C60 112.46 . . 2_666 ?
C56 C57 C58 120.00 . . . ?
C57 C58 C59 119.63 . . . ?
C57 C58 CL2 137.24 . . 2_666 ?
C59 C58 CL2 34.24 . . 2_666 ?
C55 C59 C58 124.2(6) 2_666 . . ?
C55 C59 C60 10.0(5) 2_666 . . ?
C58 C59 C60 120.55 . . . ?
C55 C60 C56 126.9(5) . . 2_666 ?
C55 C60 C59 119.8(5) . . . ?
C55 C60 C60 10.0(5) . . 2_666 ?
C55 C60 CL2 115.9(5) . . 2_666 ?
C56 C60 C59 112.64 2_666 . . ?
C56 C60 C60 128.73 2_666 . 2_666 ?
C56 C60 CL2 112.56 2_666 . 2_666 ?
C59 C60 C60 115.29 . . 2_666 ?
C59 C60 CL2 14.77 . . 2_666 ?
C60 C60 CL2 109.17 2_666 . 2_666 ?
C55 CL2 C58 96.8(4) . . 2_666 ?
C55 CL2 C60 5.6(4) . . 2_666 ?
C58 CL2 C60 92.04 2_666 . 2_666 ?
F1 P1 F2 177.2(6) . . . ?
F1 P1 F3 90.9(5) . . . ?
F1 P1 F4 89.4(5) . . . ?
F1 P1 F5 92.0(5) . . . ?
F1 P1 F6 88.9(5) . . . ?
F2 P1 F3 91.2(5) . . . ?
F2 P1 F4 88.4(5) . . . ?
F2 P1 F5 89.7(5) . . . ?
F2 P1 F6 89.3(5) . . . ?
F3 P1 F4 179.6(5) . . . ?
F3 P1 F5 91.4(6) . . . ?
F3 P1 F6 89.1(6) . . . ?
F4 P1 F5 88.8(5) . . . ?
F4 P1 F6 90.7(5) . . . ?
F5 P1 F6 179.0(5) . . . ?
F7 P2 F8 179.2(5) . . . ?
F7 P2 F9 90.3(4) . . . ?
F7 P2 F10 90.1(4) . . . ?
F7 P2 F11 89.2(4) . . . ?
F7 P2 F12 91.1(5) . . . ?
F8 P2 F9 89.8(5) . . . ?
F8 P2 F10 89.8(5) . . . ?
F8 P2 F11 90.0(5) . . . ?
F8 P2 F12 89.7(5) . . . ?
F9 P2 F10 177.4(7) . . . ?
F9 P2 F11 89.6(6) . . . ?
F9 P2 F12 92.4(7) . . . ?
F10 P2 F11 87.8(6) . . . ?
F10 P2 F12 90.2(6) . . . ?
F11 P2 F12 178.0(7) . . . ?
P2 F9 F11 45.8(4) . . . ?
P2 F10 F11 45.8(4) . . . ?
P2 F11 F9 44.6(4) . . . ?
P2 F11 F10 46.4(4) . . . ?
F9 F11 F10 91.0(5) . . . ?
O14 C37A C37 71(1) . . . ?
O14 C37A C38 112(1) . . . ?
C37 C37A C38 57(1) . . . ?

loop_
_geom_bond_atom_site_label_1
_geom_bond_atom_site_label_2
_geom_bond_distance
_geom_bond_site_symmetry_1
_geom_bond_site_symmetry_2
_geom_bond_publ_flag
AG1 N1 2.161(8) . . ?
AG1 N2 2.169(8) . ._545 ?
AG2 N3 2.167(8) . . ?
AG2 N4 2.179(9) . ._545 ?
N1 C1 1.33(1) . . ?
N1 C5 1.36(1) . . ?
C1 C2 1.36(2) . . ?
C2 C3 1.39(2) . . ?
C3 C4 1.39(1) . . ?
C4 C5 1.39(1) . . ?
C4 C6 1.47(1) . . ?
C6 O1 1.21(1) . . ?
C6 O2 1.34(1) . . ?
O2 C7 1.44(1) . . ?
C7 C8 1.47(2) . . ?
C8 O3 1.43(1) . . ?
O3 C9 1.40(1) . . ?
C9 C10 1.47(2) . . ?
C10 O4 1.40(1) . . ?
O4 C11 1.40(1) . . ?
C11 C12 1.36(2) . . ?
C12 O5 1.20(2) . . ?
O5 C13 1.35(2) . . ?
C13 C14 1.23(3) . . ?
C14 O6 1.44(2) . . ?
O6 C15 1.40(2) . . ?
C15 C16 1.49(2) . . ?
C16 O7 1.42(1) . . ?
O7 C17 1.40(1) . . ?
C17 C18 1.48(2) . . ?
C18 O8 1.46(1) . . ?
O8 C19 1.30(1) . . ?
C19 O9 1.20(1) . . ?
C19 C20 1.49(1) . . ?
C20 C21 1.39(1) . . ?
C20 C24 1.39(2) . . ?
C21 N2 1.35(1) . . ?
N2 C22 1.34(1) . . ?
C22 C23 1.38(2) . . ?
C23 C24 1.35(2) . . ?
N3 C25 1.34(1) . . ?
N3 C29 1.33(1) . . ?
C25 C26 1.39(2) . . ?
C26 C27 1.35(2) . . ?
C27 C28 1.39(2) . . ?
C28 C29 1.37(1) . . ?
C28 C30 1.51(1) . . ?
C30 O10 1.19(1) . . ?
C30 O11 1.33(1) . . ?
O11 C31 1.45(1) . . ?
C31 C32 1.47(2) . . ?
C32 O12 1.42(1) . . ?
O12 C33 1.40(1) . . ?
C33 C34 1.51(2) . . ?
C34 O13 1.40(1) . . ?
O13 C35 1.40(1) . . ?
C35 C36 1.46(2) . . ?
C36 O14 1.29(2) . . ?
O14 C37 1.52(1) . . ?
O14 C37A 1.39(3) . . ?
C37 C38 1.31(2) . . ?
C37 C37A 1.19(3) . . ?
C38 O15 1.41(2) . . ?
C38 C37A 1.47(3) . . ?
O15 C39 1.41(1) . . ?
C39 C40 1.47(2) . . ?
C40 O16 1.44(2) . . ?
O16 C41 1.41(2) . . ?
C41 C42 1.50(2) . . ?
C42 O17 1.44(1) . . ?
O17 C43 1.35(2) . . ?
C43 O18 1.18(1) . . ?
C43 C44 1.47(2) . . ?
C44 C45 1.40(1) . . ?
C44 C48 1.43(2) . . ?
C45 N4 1.33(1) . . ?
N4 C46 1.31(1) . . ?
C46 C47 1.40(2) . . ?
C47 C48 1.37(2) . . ?
C49 C50 1.38(1) . . ?
C49 C52 1.86(1) . 2_655 ?
C49 C54 1.38(1) . . ?
C49 C54 1.25(1) . 2_655 ?
C50 C51 1.3850 . . ?
C50 C53 1.8593 . 2_655 ?
C50 C54 1.6025 . 2_655 ?
C50 CL1 1.6365 . 2_655 ?
C51 C52 1.3850 . . ?
C51 C54 1.8600 . 2_655 ?
C52 C53 1.3850 . . ?
C52 C54 1.8286 . 2_655 ?
C52 CL1 1.1558 . 2_655 ?
C53 C54 1.3773 . . ?
C53 C54 1.5206 . 2_655 ?
C53 CL1 2.1984 . 2_655 ?
C54 C54 1.2020 . 2_655 ?
C54 CL1 1.7043 . . ?
C55 C55 1.55(3) . 2_666 ?
C55 C56 1.39(1) . . ?
C55 C59 1.24(1) . 2_666 ?
C55 C60 1.38(1) . . ?
C55 CL2 1.85(1) . . ?
C56 C57 1.3850 . . ?
C56 C60 1.4086 . 2_666 ?
C57 C58 1.3850 . . ?
C58 C59 1.3850 . . ?
C58 CL2 1.2074 . 2_666 ?
C59 C60 1.3773 . . ?
C60 C60 1.2511 . 2_666 ?
C60 CL2 2.0303 . 2_666 ?
P1 F1 1.592(8) . . ?
P1 F2 1.585(7) . . ?
P1 F3 1.588(9) . . ?
P1 F4 1.600(9) . . ?
P1 F5 1.585(9) . . ?
P1 F6 1.595(9) . . ?
P2 F7 1.598(7) . . ?
P2 F8 1.606(7) . . ?
P2 F9 1.552(9) . . ?
P2 F10 1.602(9) . . ?
P2 F11 1.585(9) . . ?
P2 F12 1.56(1) . . ?
F9 F11 2.21(2) . . ?
F10 F11 2.21(1) . . ?

loop_
_geom_contact_atom_site_label_1
_geom_contact_atom_site_label_2
_geom_contact_distance
_geom_contact_site_symmetry_1
_geom_contact_site_symmetry_2
_geom_contact_publ_flag
? ? ? ? ? ?
